data_4509861
loop_
_publ_author_name
'Minkov, Vasily S.'
'Beloborodova, Alina A.'
'Drebushchak, Valeri A.'
'Boldyreva, Elena V.'

_publ_section_title
;
 Furosemide Solvates: Can They Serve As Precursors to Different Polymorphs
 of Furosemide?
;
_journal_issue 2
_journal_name_full 'Crystal Growth &amp; Design'
_journal_page_first 513
_journal_paper_doi 10.1021/cg401257w
_journal_volume 14
_journal_year 2014
_chemical_formula_moiety 'C12 H11 Cl1 N2 O5 S1, C4 H8 O1'
_chemical_formula_sum 'C16 H19 Cl N2 O6 S'
_chemical_formula_weight 402.85
_chemical_name_common 'furosemide tetrahydrofuran solvate'
_chemical_name_systematic
; 
 ? 
;
_space_group_IT_number 14
_symmetry_cell_setting monoclinic
_symmetry_space_group_name_Hall '-P 2yn'
_symmetry_space_group_name_H-M 'P 1 21/n 1'
_atom_sites_solution_hydrogens geom
_atom_sites_solution_primary direct
_atom_sites_solution_secondary difmap
_audit_creation_method SHELXL-97
_cell_angle_alpha 90.00
_cell_angle_beta 95.024(4)
_cell_angle_gamma 90.00
_cell_formula_units_Z 4
_cell_length_a 10.9529(5)
_cell_length_b 8.3816(3)
_cell_length_c 20.0071(9)
_cell_measurement_reflns_used 20056
_cell_measurement_temperature 150
_cell_measurement_theta_max 29.60
_cell_measurement_theta_min 2.04
_cell_volume 1829.65(13)
_computing_structure_refinement 'SHELXL-97 (Sheldrick, 1997)'
_computing_structure_solution 'SHELXS-97 (Sheldrick, 1990)'
_diffrn_ambient_temperature 150
_diffrn_detector_area_resol_mean 6.67
_diffrn_measured_fraction_theta_full 0.997
_diffrn_measured_fraction_theta_max 0.997
_diffrn_measurement_device_type 'STOE IPDS 2'
_diffrn_measurement_method 'rotation method'
_diffrn_radiation_monochromator 'plane graphite'
_diffrn_radiation_source 'fine-focus sealed tube'
_diffrn_radiation_type MoK\a
_diffrn_radiation_wavelength 0.71073
_diffrn_reflns_av_R_equivalents 0.0374
_diffrn_reflns_av_sigmaI/netI 0.0322
_diffrn_reflns_limit_h_max 14
_diffrn_reflns_limit_h_min -14
_diffrn_reflns_limit_k_max 11
_diffrn_reflns_limit_k_min -9
_diffrn_reflns_limit_l_max 27
_diffrn_reflns_limit_l_min -27
_diffrn_reflns_number 20116
_diffrn_reflns_theta_full 29.15
_diffrn_reflns_theta_max 29.15
_diffrn_reflns_theta_min 2.04
_exptl_absorpt_coefficient_mu 0.359
_exptl_absorpt_correction_T_max 0.940
_exptl_absorpt_correction_T_min 0.895
_exptl_absorpt_correction_type numerical
_exptl_absorpt_process_details 'X-SHAPE; Stoe & Cie, 2003'
_exptl_crystal_colour colorless
_exptl_crystal_density_diffrn 1.462
_exptl_crystal_density_method 'not measured'
_exptl_crystal_description block
_exptl_crystal_F_000 840
_exptl_crystal_size_max 0.38
_exptl_crystal_size_mid 0.25
_exptl_crystal_size_min 0.17
_refine_diff_density_max 0.293
_refine_diff_density_min -0.393
_refine_diff_density_rms 0.051
_refine_ls_extinction_method none
_refine_ls_goodness_of_fit_ref 1.055
_refine_ls_hydrogen_treatment mixed
_refine_ls_matrix_type full
_refine_ls_number_parameters 278
_refine_ls_number_reflns 4916
_refine_ls_number_restraints 4
_refine_ls_restrained_S_all 1.058
_refine_ls_R_factor_all 0.0499
_refine_ls_R_factor_gt 0.0349
_refine_ls_shift/su_max 0.000
_refine_ls_shift/su_mean 0.000
_refine_ls_structure_factor_coef Fsqd
_refine_ls_weighting_details 'calc w=1/[\s^2^(Fo^2^)+(0.0484P)^2^+0.0703P] where P=(Fo^2^+2Fc^2^)/3'
_refine_ls_weighting_scheme calc
_refine_ls_wR_factor_gt 0.0825
_refine_ls_wR_factor_ref 0.0865
_reflns_number_gt 3849
_reflns_number_total 4916
_reflns_threshold_expression >2sigma(I)
_cod_data_source_file cg401257w_si_002.cif
_cod_data_source_block I
_cod_original_sg_symbol_H-M 'P 21/n'
_cod_database_code 4509861

loop_
_symmetry_equiv_pos_as_xyz
'x, y, z'
'-x+1/2, y+1/2, -z+1/2'
'-x, -y, -z'
'x-1/2, -y-1/2, z-1/2'

loop_
_atom_site_label
_atom_site_type_symbol
_atom_site_fract_x
_atom_site_fract_y
_atom_site_fract_z
_atom_site_U_iso_or_equiv
_atom_site_adp_type
_atom_site_occupancy
_atom_site_symmetry_multiplicity
_atom_site_calc_flag
_atom_site_refinement_flags
_atom_site_disorder_assembly
_atom_site_disorder_group
S1 S 0.43293(3) 0.45423(4) 0.388037(16) 0.02092(8) Uani 1 1 d . . .
Cl1 Cl 0.45364(4) 0.83016(5) 0.434203(17) 0.03290(10) Uani 1 1 d . . .
O5 O 0.55413(10) 0.46965(13) 0.42169(5) 0.0269(2) Uani 1 1 d . . .
O2 O 0.36095(10) 0.74838(12) 0.09622(5) 0.0248(2) Uani 1 1 d . . .
O1 O 0.35296(12) 0.49890(13) 0.13337(5) 0.0338(3) Uani 1 1 d . . .
H1 H 0.3448(18) 0.479(2) 0.0892(11) 0.041 Uiso 1 1 d . . .
O4 O 0.40360(10) 0.31206(12) 0.34977(5) 0.0264(2) Uani 1 1 d . . .
N2 N 0.33432(13) 0.47479(16) 0.44262(6) 0.0250(3) Uani 1 1 d . . .
H4 H 0.3686(18) 0.500(2) 0.4818(10) 0.030 Uiso 1 1 d . . .
H3 H 0.2828(18) 0.401(2) 0.4376(9) 0.030 Uiso 1 1 d . . .
C4 C 0.42748(13) 0.77718(17) 0.35013(7) 0.0224(3) Uani 1 1 d . . .
C1 C 0.38425(13) 0.70033(16) 0.21464(7) 0.0202(3) Uani 1 1 d . . .
C7 C 0.36448(13) 0.65336(16) 0.14319(7) 0.0219(3) Uani 1 1 d . . .
C5 C 0.41237(13) 0.61612(16) 0.33151(6) 0.0208(3) Uani 1 1 d . . .
C3 C 0.42172(13) 0.89810(17) 0.30340(7) 0.0228(3) Uani 1 1 d . . .
H5 H 0.4338(16) 1.001(2) 0.3187(9) 0.027 Uiso 1 1 d . . .
N1 N 0.39468(12) 0.98044(14) 0.18737(6) 0.0240(2) Uani 1 1 d . . .
H2 H 0.3895(17) 0.945(2) 0.1467(10) 0.029 Uiso 1 1 d . . .
C6 C 0.39040(13) 0.58173(16) 0.26358(6) 0.0200(3) Uani 1 1 d . . .
H6 H 0.3818(15) 0.471(2) 0.2495(8) 0.024 Uiso 1 1 d . . .
O3 O 0.62134(12) 1.12536(15) 0.15368(6) 0.0394(3) Uani 1 1 d . . .
C12 C 0.55912(14) 1.18090(16) 0.20544(7) 0.0256(3) Uani 1 1 d . . .
C2 C 0.40078(12) 0.86350(15) 0.23399(6) 0.0202(3) Uani 1 1 d . . .
C8 C 0.42453(14) 1.14792(16) 0.19988(8) 0.0251(3) Uani 1 1 d . . .
H7 H 0.3909(17) 1.187(2) 0.2405(9) 0.030 Uiso 1 1 d . . .
H8 H 0.3834(17) 1.209(2) 0.1626(9) 0.030 Uiso 1 1 d . . .
C9 C 0.63629(16) 1.2574(2) 0.25012(8) 0.0345(4) Uani 1 1 d . . .
H9 H 0.6149(19) 1.306(2) 0.2890(10) 0.041 Uiso 1 1 d . . .
C10 C 0.75507(17) 1.2496(2) 0.22587(10) 0.0411(4) Uani 1 1 d . . .
H10 H 0.828(2) 1.292(3) 0.2460(11) 0.049 Uiso 1 1 d . . .
C11 C 0.74173(17) 1.1693(2) 0.16855(10) 0.0427(4) Uani 1 1 d . . .
H11 H 0.793(2) 1.140(3) 0.1364(11) 0.051 Uiso 1 1 d . . .
O6 O 0.35514(15) 0.42962(16) 0.00908(6) 0.0493(4) Uani 1 1 d D A .
C13 C 0.37455(19) 0.2708(2) -0.01434(9) 0.0412(4) Uani 1 1 d D A .
H13A H 0.3338 0.1921 0.0131 0.049 Uiso 1 1 calc R . .
H13B H 0.4632 0.2461 -0.0118 0.049 Uiso 1 1 calc R . .
C16 C 0.2969(3) 0.5246(3) -0.04381(10) 0.0585(6) Uani 1 1 d D . .
H16A H 0.3585 0.5852 -0.0669 0.070 Uiso 0.709(7) 1 calc PR A 1
H16B H 0.2389 0.6010 -0.0260 0.070 Uiso 0.709(7) 1 calc PR A 1
H16C H 0.3363 0.6307 -0.0456 0.070 Uiso 0.291(7) 1 d PR A 2
H16D H 0.2087 0.5391 -0.0381 0.070 Uiso 0.291(7) 1 d PR A 2
C14 C 0.3196(2) 0.2662(3) -0.08646(10) 0.0493(5) Uani 1 1 d D . .
H14A H 0.2755 0.1646 -0.0964 0.059 Uiso 0.709(7) 1 calc PR A 1
H14B H 0.3837 0.2791 -0.1180 0.059 Uiso 0.709(7) 1 calc PR A 1
H14C H 0.3717 0.2035 -0.1148 0.059 Uiso 0.291(7) 1 d PR A 2
H14D H 0.2364 0.2189 -0.0896 0.059 Uiso 0.291(7) 1 d PR A 2
C15A C 0.2301(3) 0.4089(3) -0.09109(13) 0.0438(9) Uani 0.709(7) 1 d PD A 1
H15A H 0.2186 0.4521 -0.1373 0.053 Uiso 0.709(7) 1 calc PR A 1
H15B H 0.1494 0.3795 -0.0760 0.053 Uiso 0.709(7) 1 calc PR A 1
C15B C 0.3152(9) 0.4301(8) -0.1065(3) 0.048(2) Uani 0.291(7) 1 d PD A 2
H15C H 0.2465 0.4486 -0.1412 0.058 Uiso 0.291(7) 1 calc PR A 2
H15D H 0.3926 0.4615 -0.1250 0.058 Uiso 0.291(7) 1 calc PR A 2

loop_
_atom_site_aniso_label
_atom_site_aniso_U_11
_atom_site_aniso_U_22
_atom_site_aniso_U_33
_atom_site_aniso_U_23
_atom_site_aniso_U_13
_atom_site_aniso_U_12
S1 0.02424(18) 0.02224(16) 0.01619(14) 0.00036(11) 0.00123(12) 0.00046(13)
Cl1 0.0494(3) 0.02973(18) 0.01928(16) -0.00574(13) 0.00125(15) -0.00598(16)
O5 0.0237(5) 0.0359(6) 0.0209(5) 0.0030(4) 0.0007(4) 0.0011(4)
O2 0.0305(6) 0.0240(5) 0.0199(4) 0.0028(4) 0.0015(4) 0.0033(4)
O1 0.0607(8) 0.0219(5) 0.0178(5) -0.0015(4) -0.0020(5) -0.0036(5)
O4 0.0388(6) 0.0205(5) 0.0199(5) -0.0006(4) 0.0025(4) 0.0013(4)
N2 0.0276(7) 0.0297(6) 0.0178(5) -0.0025(5) 0.0020(5) -0.0069(5)
C4 0.0244(7) 0.0237(6) 0.0190(6) -0.0027(5) 0.0009(5) -0.0002(5)
C1 0.0192(7) 0.0215(6) 0.0199(6) 0.0002(5) 0.0007(5) 0.0013(5)
C7 0.0226(7) 0.0220(6) 0.0207(6) 0.0002(5) 0.0001(5) 0.0016(5)
C5 0.0226(7) 0.0220(6) 0.0177(6) -0.0008(5) 0.0012(5) -0.0006(5)
C3 0.0252(7) 0.0195(6) 0.0239(6) -0.0033(5) 0.0024(5) -0.0001(5)
N1 0.0323(7) 0.0179(5) 0.0212(5) 0.0004(4) 0.0001(5) 0.0001(5)
C6 0.0211(7) 0.0197(6) 0.0190(6) -0.0004(5) 0.0003(5) 0.0004(5)
O3 0.0394(7) 0.0396(7) 0.0417(6) -0.0107(5) 0.0169(6) -0.0023(5)
C12 0.0300(8) 0.0201(6) 0.0274(7) 0.0026(5) 0.0075(6) 0.0022(5)
C2 0.0178(7) 0.0208(6) 0.0219(6) -0.0003(5) 0.0011(5) 0.0011(5)
C8 0.0280(8) 0.0184(6) 0.0286(7) 0.0010(5) 0.0003(6) 0.0014(5)
C9 0.0305(9) 0.0433(9) 0.0298(8) -0.0003(7) 0.0032(7) -0.0010(7)
C10 0.0268(9) 0.0532(11) 0.0434(10) 0.0062(8) 0.0038(8) -0.0024(8)
C11 0.0333(10) 0.0459(10) 0.0519(11) 0.0021(8) 0.0195(8) 0.0017(8)
O6 0.0833(11) 0.0390(7) 0.0242(6) -0.0061(5) -0.0029(6) 0.0080(7)
C13 0.0463(11) 0.0383(9) 0.0398(9) -0.0095(7) 0.0085(8) 0.0008(8)
C16 0.0981(19) 0.0399(10) 0.0330(9) 0.0010(8) -0.0196(11) -0.0026(11)
C14 0.0421(11) 0.0611(12) 0.0448(10) -0.0242(9) 0.0032(9) -0.0058(9)
C15A 0.053(2) 0.0432(15) 0.0338(13) -0.0073(10) -0.0014(13) -0.0074(12)
C15B 0.065(6) 0.050(4) 0.029(3) -0.008(3) 0.001(3) 0.000(3)

loop_
_atom_type_symbol
_atom_type_description
_atom_type_scat_dispersion_real
_atom_type_scat_dispersion_imag
_atom_type_scat_source
C C 0.0033 0.0016 'International Tables Vol C Tables 4.2.6.8 and 6.1.1.4'
H H 0.0000 0.0000 'International Tables Vol C Tables 4.2.6.8 and 6.1.1.4'
O O 0.0106 0.0060 'International Tables Vol C Tables 4.2.6.8 and 6.1.1.4'
N N 0.0061 0.0033 'International Tables Vol C Tables 4.2.6.8 and 6.1.1.4'
S S 0.1246 0.1234 'International Tables Vol C Tables 4.2.6.8 and 6.1.1.4'
Cl Cl 0.1484 0.1585 'International Tables Vol C Tables 4.2.6.8 and 6.1.1.4'

loop_
_geom_angle_atom_site_label_1
_geom_angle_atom_site_label_2
_geom_angle_atom_site_label_3
_geom_angle
O4 S1 O5 118.50(7)
O4 S1 N2 108.54(7)
O5 S1 N2 108.58(7)
O4 S1 C5 106.59(6)
O5 S1 C5 106.89(6)
N2 S1 C5 107.22(7)
C7 O1 H1 109.5(13)
S1 N2 H4 112.1(12)
S1 N2 H3 108.8(12)
H4 N2 H3 121.6(17)
C3 C4 C5 121.97(12)
C3 C4 Cl1 117.57(11)
C5 C4 Cl1 120.46(10)
C6 C1 C2 119.70(12)
C6 C1 C7 118.89(12)
C2 C1 C7 121.38(12)
O2 C7 O1 121.85(13)
O2 C7 C1 123.90(12)
O1 C7 C1 114.23(12)
C6 C5 C4 117.68(12)
C6 C5 S1 117.89(10)
C4 C5 S1 124.19(10)
C4 C3 C2 120.57(13)
C4 C3 H5 117.9(11)
C2 C3 H5 121.5(11)
C2 N1 C8 125.68(12)
C2 N1 H2 113.5(12)
C8 N1 H2 119.1(12)
C5 C6 C1 122.22(12)
C5 C6 H6 119.0(10)
C1 C6 H6 118.7(10)
C12 O3 C11 106.03(14)
C9 C12 O3 109.91(14)
C9 C12 C8 134.37(14)
O3 C12 C8 115.70(13)
N1 C2 C3 121.47(12)
N1 C2 C1 120.67(12)
C3 C2 C1 117.85(12)
N1 C8 C12 113.32(12)
N1 C8 H7 111.6(11)
C12 C8 H7 108.5(11)
N1 C8 H8 106.7(11)
C12 C8 H8 110.2(11)
H7 C8 H8 106.2(15)
C12 C9 C10 106.96(15)
C12 C9 H9 125.4(13)
C10 C9 H9 127.6(13)
C11 C10 C9 106.38(17)
C11 C10 H10 126.3(13)
C9 C10 H10 127.3(13)
C10 C11 O3 110.71(15)
C10 C11 H11 135.4(14)
O3 C11 H11 113.9(14)
C16 O6 C13 110.17(14)
O6 C13 C14 106.10(16)
O6 C13 H13A 110.5
C14 C13 H13A 110.5
O6 C13 H13B 110.5
C14 C13 H13B 110.5
H13A C13 H13B 108.7
O6 C16 C15A 105.55(18)
O6 C16 C15B 103.8(3)
C15A C16 C15B 39.7(3)
O6 C16 H16A 110.6
C15A C16 H16A 110.6
C15B C16 H16A 74.7
O6 C16 H16B 110.6
C15A C16 H16B 110.6
C15B C16 H16B 140.7
H16A C16 H16B 108.8
O6 C16 H16C 111.1
C15A C16 H16C 138.4
C15B C16 H16C 110.5
H16A C16 H16C 37.4
H16B C16 H16C 74.2
O6 C16 H16D 111.1
C15A C16 H16D 74.0
C15B C16 H16D 111.2
H16A C16 H16D 134.6
H16B C16 H16D 38.4
H16C C16 H16D 109.1
C15B C14 C13 104.1(3)
C15B C14 C15A 40.0(4)
C13 C14 C15A 103.58(16)
C15B C14 H14A 140.0
C13 C14 H14A 111.0
C15A C14 H14A 111.0
C15B C14 H14B 74.0
C13 C14 H14B 111.0
C15A C14 H14B 111.0
H14A C14 H14B 109.0
C15B C14 H14C 110.8
C13 C14 H14C 110.9
C15A C14 H14C 140.5
H14A C14 H14C 74.0
H14B C14 H14C 38.4
C15B C14 H14D 111.0
C13 C14 H14D 111.0
C15A C14 H14D 74.4
H14A C14 H14D 38.2
H14B C14 H14D 134.6
H14C C14 H14D 109.0
C16 C15A C14 101.0(2)
C16 C15A H16D 37.8
C14 C15A H16D 129.5
C16 C15A H15A 111.6
C14 C15A H15A 111.6
H16D C15A H15A 111.4
C16 C15A H15B 111.6
C14 C15A H15B 111.6
H16D C15A H15B 77.0
H15A C15A H15B 109.4
C14 C15B C16 105.9(4)
C14 C15B H15C 110.6
C16 C15B H15C 110.6
C14 C15B H15D 110.6
C16 C15B H15D 110.6
H15C C15B H15D 108.7

loop_
_geom_bond_atom_site_label_1
_geom_bond_atom_site_label_2
_geom_bond_distance
S1 O4 1.4373(10)
S1 O5 1.4407(11)
S1 N2 1.6110(12)
S1 C5 1.7681(14)
Cl1 C4 1.7390(14)
O2 C7 1.2297(16)
O1 C7 1.3138(17)
O1 H1 0.90(2)
N2 H4 0.87(2)
N2 H3 0.84(2)
C4 C3 1.377(2)
C4 C5 1.4063(19)
C1 C6 1.3928(18)
C1 C2 1.4286(18)
C1 C7 1.4803(18)
C5 C6 1.3896(18)
C3 C2 1.4174(19)
C3 H5 0.923(19)
N1 C2 1.3506(17)
N1 C8 1.4580(18)
N1 H2 0.863(19)
C6 H6 0.974(17)
O3 C12 1.3701(17)
O3 C11 1.376(2)
C12 C9 1.339(2)
C12 C8 1.494(2)
C8 H7 0.976(18)
C8 H8 0.980(19)
C9 C10 1.429(2)
C9 H9 0.92(2)
C10 C11 1.327(3)
C10 H10 0.93(2)
C11 H11 0.92(2)
O6 C16 1.429(2)
O6 C13 1.433(2)
C13 C14 1.515(3)
C13 H13A 0.9900
C13 H13B 0.9900
C16 C15A 1.500(3)
C16 C15B 1.512(6)
C16 H16A 0.9900
C16 H16B 0.9900
C16 H16C 0.9900
C16 H16D 0.9900
C14 C15B 1.431(7)
C14 C15A 1.544(4)
C14 H14A 0.9900
C14 H14B 0.9900
C14 H14C 0.9900
C14 H14D 0.9900
C15A H16D 1.5528
C15A H15A 0.9900
C15A H15B 0.9900
C15B H15C 0.9900
C15B H15D 0.9900

loop_
_geom_hbond_atom_site_label_D
_geom_hbond_atom_site_label_H
_geom_hbond_atom_site_label_A
_geom_hbond_distance_DH
_geom_hbond_distance_HA
_geom_hbond_distance_DA
_geom_hbond_angle_DHA
_geom_hbond_site_symmetry_A
N1 H2 O2 0.863(19) 1.945(19) 2.6697(16) 140.7(16) .
O1 H1 O6 0.90(2) 1.67(2) 2.5557(15) 170(2) .
N2 H4 Cl1 0.87(2) 3.097(18) 3.2629(14) 93.3(13) .
N2 H3 O2 0.84(2) 2.09(2) 2.9135(17) 165.8(18) 2_545
N2 H4 O5 0.87(2) 2.05(2) 2.9153(17) 172.7(18) 3_666

loop_
_geom_torsion_atom_site_label_1
_geom_torsion_atom_site_label_2
_geom_torsion_atom_site_label_3
_geom_torsion_atom_site_label_4
_geom_torsion
C6 C1 C7 O2 -177.99(14)
C2 C1 C7 O2 0.1(2)
C6 C1 C7 O1 0.80(19)
C2 C1 C7 O1 178.86(13)
C3 C4 C5 C6 -0.4(2)
Cl1 C4 C5 C6 179.31(11)
C3 C4 C5 S1 173.78(11)
Cl1 C4 C5 S1 -6.55(18)
O4 S1 C5 C6 -8.38(13)
O5 S1 C5 C6 119.26(12)
N2 S1 C5 C6 -124.47(12)
O4 S1 C5 C4 177.48(12)
O5 S1 C5 C4 -54.88(13)
N2 S1 C5 C4 61.40(14)
C5 C4 C3 C2 -0.4(2)
Cl1 C4 C3 C2 179.94(11)
C4 C5 C6 C1 0.6(2)
S1 C5 C6 C1 -173.94(11)
C2 C1 C6 C5 0.0(2)
C7 C1 C6 C5 178.04(13)
C11 O3 C12 C9 0.66(18)
C11 O3 C12 C8 179.50(13)
C8 N1 C2 C3 9.0(2)
C8 N1 C2 C1 -172.04(13)
C4 C3 C2 N1 179.92(14)
C4 C3 C2 C1 0.9(2)
C6 C1 C2 N1 -179.72(13)
C7 C1 C2 N1 2.2(2)
C6 C1 C2 C3 -0.69(19)
C7 C1 C2 C3 -178.73(13)
C2 N1 C8 C12 79.43(18)
C9 C12 C8 N1 -129.54(18)
O3 C12 C8 N1 51.98(17)
O3 C12 C9 C10 -0.39(19)
C8 C12 C9 C10 -178.93(16)
C12 C9 C10 C11 0.0(2)
C9 C10 C11 O3 0.5(2)
C12 O3 C11 C10 -0.7(2)
C16 O6 C13 C14 -2.3(2)
C13 O6 C16 C15A 24.8(3)
C13 O6 C16 C15B -16.3(4)
O6 C13 C14 C15B 21.1(4)
O6 C13 C14 C15A -20.2(2)
O6 C16 C15A C14 -35.8(3)
C15B C16 C15A C14 57.3(4)
C15B C14 C15A C16 -62.1(4)
C13 C14 C15A C16 33.7(2)
C13 C14 C15B C16 -31.0(6)
C15A C14 C15B C16 63.5(4)
O6 C16 C15B C14 29.8(6)
C15A C16 C15B C14 -67.9(5)
